data_7036467
loop_
_publ_author_name
'Yuan, Guozan'
'Hu, Guoli'
'Shan, Weilong'
'Jin, Suo'
'Gu, Qingyun'
'Chen, Jing'

_publ_section_title
;
 Structural and luminescence modulation in 8-hydroxyquinolinate-based
 coordination polymers by varying the dicarboxylic acid.
;
_journal_issue 40
_journal_name_full 'Dalton transactions (Cambridge, England : 2003)'
_journal_page_first 17774
_journal_page_last 17783
_journal_paper_doi 10.1039/c5dt02692j
_journal_volume 44
_journal_year 2015
_chemical_formula_sum 'C20 H13 N2 O3 Zn'
_chemical_formula_weight 394.69
_chemical_name_systematic
; 
 ? 
;
_space_group_IT_number 15
_symmetry_cell_setting monoclinic
_symmetry_space_group_name_Hall '-C 2yc'
_symmetry_space_group_name_H-M 'C 1 2/c 1'
_atom_sites_solution_hydrogens geom
_atom_sites_solution_primary direct
_atom_sites_solution_secondary difmap
_audit_creation_method SHELXL-97
_audit_update_record
;
2015-09-01 deposited with the CCDC.
2015-09-02 downloaded from the CCDC.
;
_cell_angle_alpha 90.00
_cell_angle_beta 113.650(4)
_cell_angle_gamma 90.00
_cell_formula_units_Z 8
_cell_length_a 19.2045(15)
_cell_length_b 12.1226(9)
_cell_length_c 16.3390(13)
_cell_measurement_reflns_used 6091
_cell_measurement_temperature 173(2)
_cell_measurement_theta_max 67.57
_cell_measurement_theta_min 4.43
_cell_volume 3484.4(5)
_computing_cell_refinement 'Bruker SAINT'
_computing_data_collection 'Bruker APEX2'
_computing_data_reduction 'Bruker SAINT'
_computing_molecular_graphics 'Bruker SHELXTL'
_computing_publication_material 'Bruker SHELXTL'
_computing_structure_refinement 'SHELXL-97 (Sheldrick, 2008)'
_computing_structure_solution 'SHELXS-97 (Sheldrick, 2008)'
_diffrn_ambient_temperature 173(2)
_diffrn_measured_fraction_theta_full 0.986
_diffrn_measured_fraction_theta_max 0.986
_diffrn_measurement_device_type 'Bruker APEX-II CCD'
_diffrn_measurement_method '\f and \w scans'
_diffrn_radiation_monochromator graphite
_diffrn_radiation_source 'fine-focus sealed tube'
_diffrn_radiation_type CuK\a
_diffrn_radiation_wavelength 1.54178
_diffrn_reflns_av_R_equivalents 0.0258
_diffrn_reflns_av_sigmaI/netI 0.0278
_diffrn_reflns_limit_h_max 22
_diffrn_reflns_limit_h_min -23
_diffrn_reflns_limit_k_max 14
_diffrn_reflns_limit_k_min -14
_diffrn_reflns_limit_l_max 19
_diffrn_reflns_limit_l_min -19
_diffrn_reflns_number 11633
_diffrn_reflns_theta_full 67.84
_diffrn_reflns_theta_max 67.84
_diffrn_reflns_theta_min 4.43
_exptl_absorpt_coefficient_mu 2.148
_exptl_absorpt_correction_T_max 0.6985
_exptl_absorpt_correction_T_min 0.6733
_exptl_crystal_colour Red
_exptl_crystal_density_diffrn 1.505
_exptl_crystal_density_method 'not measured'
_exptl_crystal_description Block
_exptl_crystal_F_000 1608
_exptl_crystal_size_max 0.20
_exptl_crystal_size_mid 0.19
_exptl_crystal_size_min 0.18
_refine_diff_density_max 0.538
_refine_diff_density_min -0.323
_refine_diff_density_rms 0.060
_refine_ls_extinction_method none
_refine_ls_goodness_of_fit_ref 1.081
_refine_ls_hydrogen_treatment mixed
_refine_ls_matrix_type full
_refine_ls_number_parameters 243
_refine_ls_number_reflns 3128
_refine_ls_number_restraints 0
_refine_ls_restrained_S_all 1.081
_refine_ls_R_factor_all 0.0372
_refine_ls_R_factor_gt 0.0348
_refine_ls_shift/su_max 0.000
_refine_ls_shift/su_mean 0.000
_refine_ls_structure_factor_coef Fsqd
_refine_ls_weighting_details 'calc w=1/[\s^2^(Fo^2^)+(0.0500P)^2^+4.2805P] where P=(Fo^2^+2Fc^2^)/3'
_refine_ls_weighting_scheme calc
_refine_ls_wR_factor_gt 0.0969
_refine_ls_wR_factor_ref 0.0987
_reflns_number_gt 2897
_reflns_number_total 3128
_reflns_threshold_expression >2sigma(I)
_cod_data_source_file c5dt02692j2.cif
_cod_data_source_block 3
_cod_depositor_comments
;
The following automatic conversions were performed:

'_symmetry_cell_setting' value 'Monoclinic' changed to 'monoclinic'
according to
/usr/data/users/saulius/crontab/automatic-downloads/rss-feeds/RSC/lib/dictionaries/cif_core.dic
dictionary named 'cif_core.dic' version 2.4.2 from 2011-04-26.

Automatic conversion script
Id: cif_fix_values 3271 2015-04-21 07:52:19Z andrius 

 Adding full bibliography for 7036465--7036470.cif.
;
_cod_original_sg_symbol_H-M C2/c
_cod_database_code 7036467

loop_
_symmetry_equiv_pos_as_xyz
'x, y, z'
'-x, y, -z+1/2'
'x+1/2, y+1/2, z'
'-x+1/2, y+1/2, -z+1/2'
'-x, -y, -z'
'x, -y, z-1/2'
'-x+1/2, -y+1/2, -z'
'x+1/2, -y+1/2, z-1/2'

loop_
_atom_site_label
_atom_site_type_symbol
_atom_site_fract_x
_atom_site_fract_y
_atom_site_fract_z
_atom_site_U_iso_or_equiv
_atom_site_adp_type
_atom_site_occupancy
_atom_site_symmetry_multiplicity
_atom_site_calc_flag
_atom_site_refinement_flags
Zn1 Zn 0.078969(16) 0.93162(2) 0.049678(19) 0.03631(13) Uani 1 1 d .
O1 O 0.03455(9) 1.05373(13) -0.04056(11) 0.0401(4) Uani 1 1 d .
N1 N 0.17420(10) 0.97026(16) 0.01326(12) 0.0381(4) Uani 1 1 d .
C1 C 0.08145(13) 1.10376(19) -0.06927(15) 0.0388(5) Uani 1 1 d .
O2 O 0.08701(12) 0.76789(17) 0.0807(2) 0.0756(7) Uani 1 1 d .
N2 N 0.37328(11) 0.51662(17) 0.32681(13) 0.0434(4) Uani 1 1 d .
C2 C 0.06244(15) 1.1933(2) -0.12580(18) 0.0529(6) Uani 1 1 d .
H2B H 0.0127 1.2236 -0.1457 0.063 Uiso 1 1 calc R
O3 O 0.03059(18) 0.7813(2) -0.0637(2) 0.0980(9) Uani 1 1 d .
C3 C 0.11516(18) 1.2404(3) -0.1544(2) 0.0670(8) Uani 1 1 d .
H3A H 0.1004 1.3023 -0.1932 0.080 Uiso 1 1 calc R
C4 C 0.18714(18) 1.2004(3) -0.1284(2) 0.0682(8) Uani 1 1 d .
H4A H 0.2219 1.2345 -0.1486 0.082 Uiso 1 1 calc R
C5 C 0.20968(15) 1.1081(2) -0.07139(19) 0.0521(6) Uani 1 1 d .
C6 C 0.15694(14) 1.06008(18) -0.04145(16) 0.0394(5) Uani 1 1 d .
C7 C 0.28204(18) 1.0588(3) -0.0410(2) 0.0674(9) Uani 1 1 d .
H7A H 0.3198 1.0888 -0.0583 0.081 Uiso 1 1 calc R
C8 C 0.29820(17) 0.9693(3) 0.0125(2) 0.0643(8) Uani 1 1 d .
H8A H 0.3469 0.9357 0.0317 0.077 Uiso 1 1 calc R
C9 C 0.24265(15) 0.9252(2) 0.04028(18) 0.0475(6) Uani 1 1 d .
C10 C 0.25772(15) 0.8317(2) 0.10116(18) 0.0511(6) Uani 1 1 d .
H10A H 0.2204 0.8154 0.1238 0.061 Uiso 1 1 calc R
C11 C 0.31846(16) 0.7673(2) 0.12789(18) 0.0556(7) Uani 1 1 d .
H11A H 0.3551 0.7806 0.1035 0.067 Uiso 1 1 calc R
C12 C 0.33326(15) 0.6772(2) 0.19225(17) 0.0504(6) Uani 1 1 d .
C13 C 0.39855(15) 0.6155(2) 0.21529(18) 0.0529(6) Uani 1 1 d .
H13A H 0.4316 0.6270 0.1856 0.063 Uiso 1 1 calc R
C14 C 0.41587(15) 0.5369(2) 0.28151(18) 0.0517(6) Uani 1 1 d .
H14A H 0.4609 0.4947 0.2956 0.062 Uiso 1 1 calc R
C15 C 0.30689(17) 0.5700(3) 0.2989(2) 0.0647(8) Uani 1 1 d .
H15A H 0.2730 0.5524 0.3264 0.078 Uiso 1 1 calc R
C16 C 0.28468(18) 0.6488(3) 0.2330(2) 0.0695(9) Uani 1 1 d .
H16A H 0.2365 0.6836 0.2153 0.083 Uiso 1 1 calc R
C17 C 0.0443(2) 0.5467(3) 0.0798(3) 0.0759(10) Uani 1 1 d .
C18 C 0.02316(18) 0.6094(2) 0.0029(3) 0.0655(8) Uani 1 1 d .
C19 C -0.0215(2) 0.5624(3) -0.0774(3) 0.0748(9) Uani 1 1 d .
C20 C 0.0498(2) 0.7295(2) 0.0075(3) 0.0713(9) Uani 1 1 d .
H2 H -0.037(2) 0.604(3) -0.142(2) 0.079(11) Uiso 1 1 d .
H3 H 0.075(3) 0.569(3) 0.146(3) 0.108(15) Uiso 1 1 d .

loop_
_atom_site_aniso_label
_atom_site_aniso_U_11
_atom_site_aniso_U_22
_atom_site_aniso_U_33
_atom_site_aniso_U_23
_atom_site_aniso_U_13
_atom_site_aniso_U_12
Zn1 0.0381(2) 0.02734(18) 0.0423(2) 0.00247(11) 0.01491(14) -0.00111(11)
O1 0.0360(8) 0.0340(8) 0.0486(9) 0.0095(6) 0.0151(7) 0.0011(6)
N1 0.0410(10) 0.0338(9) 0.0418(10) 0.0027(8) 0.0189(8) 0.0014(8)
C1 0.0416(12) 0.0323(11) 0.0416(11) 0.0009(9) 0.0158(9) -0.0025(9)
O2 0.0578(12) 0.0345(10) 0.135(2) -0.0039(12) 0.0393(13) -0.0085(9)
N2 0.0417(10) 0.0456(11) 0.0423(10) 0.0064(8) 0.0161(8) 0.0101(9)
C2 0.0521(14) 0.0446(13) 0.0601(15) 0.0163(12) 0.0206(12) 0.0049(11)
O3 0.127(2) 0.0457(12) 0.150(3) 0.0078(15) 0.084(2) -0.0108(14)
C3 0.0708(18) 0.0546(16) 0.0777(19) 0.0313(15) 0.0318(16) 0.0040(14)
C4 0.0678(18) 0.0631(18) 0.084(2) 0.0288(16) 0.0417(16) -0.0031(15)
C5 0.0524(14) 0.0502(15) 0.0596(15) 0.0105(12) 0.0286(12) -0.0012(12)
C6 0.0433(12) 0.0339(11) 0.0416(12) 0.0019(9) 0.0176(10) -0.0027(9)
C7 0.0552(17) 0.073(2) 0.088(2) 0.0229(16) 0.0438(16) 0.0045(14)
C8 0.0501(15) 0.0691(19) 0.083(2) 0.0201(16) 0.0370(15) 0.0152(14)
C9 0.0472(14) 0.0455(14) 0.0527(14) 0.0057(10) 0.0232(11) 0.0079(10)
C10 0.0516(14) 0.0512(14) 0.0541(14) 0.0106(12) 0.0251(12) 0.0117(12)
C11 0.0595(15) 0.0602(16) 0.0546(14) 0.0147(13) 0.0307(13) 0.0200(13)
C12 0.0534(14) 0.0543(15) 0.0476(13) 0.0073(11) 0.0243(11) 0.0156(12)
C13 0.0490(14) 0.0616(16) 0.0529(14) 0.0105(12) 0.0256(12) 0.0155(12)
C14 0.0476(13) 0.0580(15) 0.0528(14) 0.0106(12) 0.0236(11) 0.0186(12)
C15 0.0564(16) 0.079(2) 0.0687(18) 0.0262(15) 0.0357(15) 0.0252(15)
C16 0.0617(17) 0.082(2) 0.0746(19) 0.0321(17) 0.0380(15) 0.0364(16)
C17 0.084(2) 0.0495(17) 0.105(3) -0.0143(18) 0.050(2) -0.0123(16)
C18 0.0678(18) 0.0355(13) 0.115(3) -0.0057(16) 0.0588(19) -0.0030(13)
C19 0.087(2) 0.0456(16) 0.104(3) -0.0040(17) 0.051(2) -0.0075(15)
C20 0.079(2) 0.0379(15) 0.123(3) -0.0048(19) 0.067(2) 0.0033(15)

loop_
_atom_type_symbol
_atom_type_description
_atom_type_scat_dispersion_real
_atom_type_scat_dispersion_imag
_atom_type_scat_source
C C 0.0181 0.0091 'International Tables Vol C Tables 4.2.6.8 and 6.1.1.4'
H H 0.0000 0.0000 'International Tables Vol C Tables 4.2.6.8 and 6.1.1.4'
N N 0.0311 0.0180 'International Tables Vol C Tables 4.2.6.8 and 6.1.1.4'
O O 0.0492 0.0322 'International Tables Vol C Tables 4.2.6.8 and 6.1.1.4'
Zn Zn -1.5491 0.6778 'International Tables Vol C Tables 4.2.6.8 and 6.1.1.4'

loop_
_geom_angle_atom_site_label_1
_geom_angle_atom_site_label_2
_geom_angle_atom_site_label_3
_geom_angle
_geom_angle_site_symmetry_1
_geom_angle_site_symmetry_3
O1 Zn1 O2 149.55(10) . .
O1 Zn1 N2 103.49(7) . 4
O2 Zn1 N2 106.03(11) . 4
O1 Zn1 O1 76.56(7) . 5_575
O2 Zn1 O1 94.12(7) . 5_575
N2 Zn1 O1 93.77(7) 4 5_575
O1 Zn1 N1 78.41(7) . .
O2 Zn1 N1 106.71(8) . .
N2 Zn1 N1 93.74(7) 4 .
O1 Zn1 N1 154.90(7) 5_575 .
O1 Zn1 C20 121.67(11) . .
O2 Zn1 C20 27.97(12) . .
N2 Zn1 C20 133.61(12) 4 .
O1 Zn1 C20 87.33(8) 5_575 .
N1 Zn1 C20 104.45(9) . .
C1 O1 Zn1 116.61(14) . .
C1 O1 Zn1 139.65(14) . 5_575
Zn1 O1 Zn1 103.45(7) . 5_575
C9 N1 C6 119.7(2) . .
C9 N1 Zn1 130.30(16) . .
C6 N1 Zn1 109.85(15) . .
O1 C1 C2 124.5(2) . .
O1 C1 C6 117.7(2) . .
C2 C1 C6 117.7(2) . .
C20 O2 Zn1 100.0(2) . .
C14 N2 C15 115.9(2) . .
C14 N2 Zn1 119.52(16) . 4_545
C15 N2 Zn1 123.32(18) . 4_545
C1 C2 C3 120.9(2) . .
C1 C2 H2B 119.5 . .
C3 C2 H2B 119.5 . .
C4 C3 C2 122.1(3) . .
C4 C3 H3A 118.9 . .
C2 C3 H3A 118.9 . .
C3 C4 C5 119.6(3) . .
C3 C4 H4A 120.2 . .
C5 C4 H4A 120.2 . .
C7 C5 C4 124.7(3) . .
C7 C5 C6 116.5(2) . .
C4 C5 C6 118.9(3) . .
N1 C6 C5 122.4(2) . .
N1 C6 C1 116.8(2) . .
C5 C6 C1 120.7(2) . .
C8 C7 C5 120.5(3) . .
C8 C7 H7A 119.7 . .
C5 C7 H7A 119.7 . .
C7 C8 C9 120.2(3) . .
C7 C8 H8A 119.9 . .
C9 C8 H8A 119.9 . .
N1 C9 C8 120.7(2) . .
N1 C9 C10 116.5(2) . .
C8 C9 C10 122.8(2) . .
C11 C10 C9 126.2(3) . .
C11 C10 H10A 116.9 . .
C9 C10 H10A 116.9 . .
C10 C11 C12 124.7(3) . .
C10 C11 H11A 117.7 . .
C12 C11 H11A 117.7 . .
C13 C12 C16 116.6(2) . .
C13 C12 C11 119.7(2) . .
C16 C12 C11 123.7(2) . .
C12 C13 C14 119.8(2) . .
C12 C13 H13A 120.1 . .
C14 C13 H13A 120.1 . .
N2 C14 C13 123.8(2) . .
N2 C14 H14A 118.1 . .
C13 C14 H14A 118.1 . .
N2 C15 C16 123.9(3) . .
N2 C15 H15A 118.1 . .
C16 C15 H15A 118.1 . .
C15 C16 C12 119.4(3) . .
C15 C16 H16A 120.3 . .
C12 C16 H16A 120.3 . .
C18 C17 C19 121.6(4) . 5_565
C18 C17 H3 129(2) . .
C19 C17 H3 109(2) 5_565 .
C19 C18 C17 118.9(3) . .
C19 C18 C20 120.7(3) . .
C17 C18 C20 120.4(3) . .
C18 C19 C17 119.5(4) . 5_565
C18 C19 H2 123(2) . .
C17 C19 H2 117(2) 5_565 .
O2 C20 O3 124.5(3) . .
O2 C20 C18 117.8(4) . .
O3 C20 C18 117.8(4) . .
O2 C20 Zn1 52.07(16) . .
O3 C20 Zn1 73.56(19) . .
C18 C20 Zn1 163.5(2) . .

loop_
_geom_bond_atom_site_label_1
_geom_bond_atom_site_label_2
_geom_bond_distance
_geom_bond_site_symmetry_2
Zn1 O1 2.0208(15) .
Zn1 O2 2.039(2) .
Zn1 N2 2.1191(19) 4
Zn1 O1 2.1321(16) 5_575
Zn1 N1 2.1888(19) .
Zn1 C20 2.546(3) .
O1 C1 1.318(3) .
O1 Zn1 2.1321(16) 5_575
N1 C9 1.325(3) .
N1 C6 1.363(3) .
C1 C2 1.377(3) .
C1 C6 1.435(3) .
O2 C20 1.212(5) .
N2 C14 1.328(3) .
N2 C15 1.337(3) .
N2 Zn1 2.1191(19) 4_545
C2 C3 1.395(4) .
C2 H2B 0.9500 .
O3 C20 1.241(5) .
C3 C4 1.362(4) .
C3 H3A 0.9500 .
C4 C5 1.408(4) .
C4 H4A 0.9500 .
C5 C7 1.407(4) .
C5 C6 1.415(3) .
C7 C8 1.349(4) .
C7 H7A 0.9500 .
C8 C9 1.420(4) .
C8 H8A 0.9500 .
C9 C10 1.459(4) .
C10 C11 1.323(4) .
C10 H10A 0.9500 .
C11 C12 1.463(4) .
C11 H11A 0.9500 .
C12 C13 1.377(4) .
C12 C16 1.389(4) .
C13 C14 1.379(4) .
C13 H13A 0.9500 .
C14 H14A 0.9500 .
C15 C16 1.374(4) .
C15 H15A 0.9500 .
C16 H16A 0.9500 .
C17 C18 1.383(6) .
C17 C19 1.388(4) 5_565
C17 H3 1.03(5) .
C18 C19 1.371(5) .
C18 C20 1.535(4) .
C19 C17 1.388(4) 5_565
C19 H2 1.09(4) .
